data_2002302
loop_
_publ_author_name
'Tiedemann, P'
'Mueller-Buschbaum, Hk'

_publ_section_title
;
Zum Problem der Metallverteilung in Pseudobrookiten: Fe Al Ti O5 und
Fe2 Ti O5
;
_journal_name_full
;
Zeitschrift fuer Anorganische und Allgemeine Chemie
;
_journal_page_first 98
_journal_page_last 102
_journal_paper_doi 10.1002/zaac.19824940112
_journal_volume 494
_journal_year 1982
_chemical_formula_structural 'Fe2 Ti O5'
_chemical_formula_sum 'Fe2 O5 Ti'
_chemical_name_systematic 'Diiron(III) titanium oxide'
_space_group_IT_number 63
_symmetry_cell_setting orthorhombic
_symmetry_Int_Tables_number 63
_symmetry_space_group_name_Hall '-C 2c 2'
_symmetry_space_group_name_H-M 'C m c m'
_cell_angle_alpha 90
_cell_angle_beta 90
_cell_angle_gamma 90
_cell_formula_units_Z 4
_cell_length_a 3.739
_cell_length_b 9.779
_cell_length_c 9.978
_cell_volume 364.8
_refine_ls_R_factor_all 0.058
_cod_database_code 2002302

loop_
_symmetry_equiv_pos_as_xyz
x,y,z
x,-y,-z
x,y,1/2-z
x,-y,1/2+z
-x,-y,-z
-x,y,z
-x,-y,1/2+z
-x,y,1/2-z
1/2+x,1/2+y,z
1/2+x,1/2-y,-z
1/2+x,1/2+y,1/2-z
1/2+x,1/2-y,1/2+z
1/2-x,1/2-y,-z
1/2-x,1/2+y,z
1/2-x,1/2-y,1/2+z
1/2-x,1/2+y,1/2-z

loop_
_atom_site_label
_atom_site_type_symbol
_atom_site_symmetry_multiplicity
_atom_site_Wyckoff_symbol
_atom_site_fract_x
_atom_site_fract_y
_atom_site_fract_z
_atom_site_occupancy
_atom_site_attached_hydrogens
_atom_site_calc_flag
Fe1 Fe3+ 8 f 0. 0.136 0.5642 0.6667 0 d
Ti1 Ti4+ 8 f 0. 0.136 0.5642 0.3333 0 d
Fe2 Fe3+ 4 c 0. 0.189 0.25 0.6667 0 d
Ti2 Ti4+ 4 c 0. 0.189 0.25 0.3333 0 d
O1 O2- 4 c 0. 0.766 0.25 1. 0 d
O2 O2- 8 f 0. 0.048 0.117 1. 0 d
O3 O2- 8 f 0. 0.311 0.07 1. 0 d

loop_
_atom_type_symbol
_atom_type_oxidation_number
Fe3+ 3.000
Ti4+ 4.000
O2- -2.000
